data_2215210
loop_
_publ_author_name
'Yuan-Xing Wang'
'Chong-Bo Liu'
'Zhi-Jie Fang'
'Hui-Liang Wen'
'Ming-Yong Xie'

_publ_section_title
;
 2,3-Dimethoxy-6,7-methylenedioxyphenanthrene
;
_journal_coeditor_code LH2479
_journal_issue 9
_journal_name_full 'Acta Crystallographica Section E'
_journal_page_first o3905
_journal_page_last o3905
_journal_paper_doi 10.1107/S1600536807041116
_journal_volume 63
_journal_year 2007
_chemical_formula_iupac 'C17 H14 O4'
_chemical_formula_moiety 'C17 H14 O4'
_chemical_formula_sum 'C17 H14 O4'
_chemical_formula_weight 282.28
_chemical_name_systematic
;
2,3-Dimethoxy-6,7-methylenedioxyphenanthrene
;
_space_group_IT_number 14
_symmetry_cell_setting monoclinic
_symmetry_space_group_name_Hall '-P 2ybc'
_symmetry_space_group_name_H-M 'P 1 21/c 1'
_atom_sites_solution_hydrogens geom
_atom_sites_solution_primary direct
_atom_sites_solution_secondary difmap
_audit_creation_method SHELXL97
_cell_angle_alpha 90.00
_cell_angle_beta 96.363(4)
_cell_angle_gamma 90.00
_cell_formula_units_Z 4
_cell_length_a 7.370(2)
_cell_length_b 18.375(5)
_cell_length_c 9.840(3)
_cell_measurement_reflns_used 476
_cell_measurement_temperature 293(2)
_cell_measurement_theta_max 19.76
_cell_measurement_theta_min 2.36
_cell_volume 1324.4(6)
_computing_cell_refinement 'SAINT (Bruker, 1998)'
_computing_data_collection 'SMART (Bruker, 1998)'
_computing_data_reduction SAINT
_computing_molecular_graphics 'SHELXTL (Bruker, 1998)'
_computing_publication_material SHELXTL
_computing_structure_refinement 'SHELXL97 (Sheldrick, 1997)'
_computing_structure_solution 'SHELXS97 (Sheldrick, 1997)'
_diffrn_ambient_temperature 293(2)
_diffrn_measured_fraction_theta_full 1.000
_diffrn_measured_fraction_theta_max 1.000
_diffrn_measurement_device_type 'Bruker SMART CCD area-detector'
_diffrn_measurement_method '\f and \w'
_diffrn_radiation_monochromator graphite
_diffrn_radiation_source 'fine-focus sealed tube'
_diffrn_radiation_type MoK\a
_diffrn_radiation_wavelength 0.71073
_diffrn_reflns_av_R_equivalents 0.0777
_diffrn_reflns_av_sigmaI/netI 0.0901
_diffrn_reflns_limit_h_max 8
_diffrn_reflns_limit_h_min -8
_diffrn_reflns_limit_k_max 22
_diffrn_reflns_limit_k_min -22
_diffrn_reflns_limit_l_max 11
_diffrn_reflns_limit_l_min -11
_diffrn_reflns_number 8248
_diffrn_reflns_theta_full 25.50
_diffrn_reflns_theta_max 25.50
_diffrn_reflns_theta_min 2.36
_diffrn_standards_number 0
_exptl_absorpt_coefficient_mu 0.101
_exptl_absorpt_correction_T_max 0.9943
_exptl_absorpt_correction_T_min 0.9800
_exptl_absorpt_correction_type multi-scan
_exptl_absorpt_process_details '(SADABS; Sheldrick, 1996)'
_exptl_crystal_colour yellow
_exptl_crystal_density_diffrn 1.416
_exptl_crystal_density_method 'not measured'
_exptl_crystal_description block
_exptl_crystal_F_000 592
_exptl_crystal_size_max 0.20
_exptl_crystal_size_mid 0.15
_exptl_crystal_size_min 0.06
_refine_diff_density_max 0.152
_refine_diff_density_min -0.208
_refine_ls_extinction_coef 0.0039(7)
_refine_ls_extinction_expression Fc^*^=kFc[1+0.001xFc^2^\l^3^/sin(2\q)]^-1/4^
_refine_ls_extinction_method 'SHELXL97 (Sheldrick, 1997)'
_refine_ls_goodness_of_fit_ref 1.035
_refine_ls_hydrogen_treatment constr
_refine_ls_matrix_type full
_refine_ls_number_parameters 193
_refine_ls_number_reflns 2452
_refine_ls_number_restraints 0
_refine_ls_restrained_S_all 1.035
_refine_ls_R_factor_all 0.1510
_refine_ls_R_factor_gt 0.0488
_refine_ls_shift/su_max 0.000
_refine_ls_shift/su_mean 0.000
_refine_ls_structure_factor_coef Fsqd
_refine_ls_weighting_details 'calc w = 1/[\s^2^(Fo^2^)+(0.0197P)^2^] where P=(Fo^2^+2Fc^2^)/3'
_refine_ls_weighting_scheme calc
_refine_ls_wR_factor_gt 0.0732
_refine_ls_wR_factor_ref 0.0957
_reflns_number_gt 1011
_reflns_number_total 2452
_reflns_threshold_expression I>2\s(I)
_cod_data_source_file lh2479.cif
_cod_data_source_block I
_cod_original_cell_volume 1324.3(6)
_cod_original_sg_symbol_H-M 'P 21/c'
_cod_database_code 2215210
_cod_database_fobs_code 2215210

loop_
_symmetry_equiv_pos_as_xyz
'x, y, z'
'-x, y+1/2, -z+1/2'
'-x, -y, -z'
'x, -y-1/2, z-1/2'

loop_
_atom_site_type_symbol
_atom_site_label
_atom_site_fract_x
_atom_site_fract_y
_atom_site_fract_z
_atom_site_U_iso_or_equiv
_atom_site_adp_type
_atom_site_calc_flag
_atom_site_refinement_flags
_atom_site_occupancy
O O1 1.5050(3) 0.57314(11) 0.3802(2) 0.0700(7) Uani d . 1
O O2 1.4596(3) 0.67949(12) 0.2522(2) 0.0791(7) Uani d . 1
O O3 0.8424(3) 0.47117(11) 0.8618(2) 0.0606(6) Uani d . 1
O O4 0.5699(3) 0.55533(11) 0.8808(2) 0.0654(7) Uani d . 1
C C1 1.3541(4) 0.60954(18) 0.4156(3) 0.0528(8) Uani d . 1
C C2 1.3279(4) 0.67320(18) 0.3401(3) 0.0568(9) Uani d . 1
C C3 1.1868(4) 0.71875(16) 0.3549(3) 0.0610(9) Uani d . 1
H H3 1.1713 0.7615 0.3045 0.073 Uiso calc R 1
C C4 1.0630(4) 0.69895(17) 0.4501(3) 0.0517(9) Uani d . 1
C C5 0.9111(4) 0.74388(16) 0.4666(3) 0.0587(9) Uani d . 1
H H5 0.8970 0.7872 0.4177 0.070 Uiso calc R 1
C C6 0.7854(4) 0.72569(16) 0.5513(3) 0.0561(9) Uani d . 1
H H6 0.6867 0.7563 0.5592 0.067 Uiso calc R 1
C C7 0.8033(4) 0.65989(16) 0.6287(3) 0.0471(8) Uani d . 1
C C8 0.6715(4) 0.64073(16) 0.7161(3) 0.0529(9) Uani d . 1
H H8 0.5715 0.6710 0.7217 0.063 Uiso calc R 1
C C9 0.6883(4) 0.57893(17) 0.7920(3) 0.0513(9) Uani d . 1
C C10 0.8390(4) 0.53238(16) 0.7810(3) 0.0489(8) Uani d . 1
C C11 0.9687(4) 0.54971(15) 0.6972(3) 0.0499(8) Uani d . 1
H H11 1.0676 0.5187 0.6924 0.060 Uiso calc R 1
C C12 0.9550(4) 0.61436(16) 0.6173(3) 0.0448(8) Uani d . 1
C C13 1.0876(4) 0.63338(16) 0.5259(3) 0.0455(8) Uani d . 1
C C14 1.2392(4) 0.58828(15) 0.5059(3) 0.0523(8) Uani d . 1
H H14 1.2589 0.5449 0.5541 0.063 Uiso calc R 1
C C15 1.5719(4) 0.61577(19) 0.2752(3) 0.0749(11) Uani d . 1
H H15A 1.5682 0.5875 0.1916 0.090 Uiso calc R 1
H H15B 1.6975 0.6299 0.3025 0.090 Uiso calc R 1
C C16 0.9977(4) 0.42465(15) 0.8652(3) 0.0643(10) Uani d . 1
H H16A 1.0101 0.4076 0.7745 0.096 Uiso calc R 1
H H16B 0.9822 0.3839 0.9238 0.096 Uiso calc R 1
H H16C 1.1053 0.4512 0.8996 0.096 Uiso calc R 1
C C17 0.4168(4) 0.60052(16) 0.8973(3) 0.0728(10) Uani d . 1
H H17A 0.4587 0.6467 0.9339 0.109 Uiso calc R 1
H H17B 0.3421 0.5776 0.9589 0.109 Uiso calc R 1
H H17C 0.3466 0.6077 0.8101 0.109 Uiso calc R 1

loop_
_atom_site_aniso_label
_atom_site_aniso_U_11
_atom_site_aniso_U_22
_atom_site_aniso_U_33
_atom_site_aniso_U_12
_atom_site_aniso_U_13
_atom_site_aniso_U_23
O1 0.0601(15) 0.0798(17) 0.0734(17) 0.0039(13) 0.0226(13) 0.0136(13)
O2 0.0748(18) 0.0823(18) 0.0852(18) -0.0120(15) 0.0314(14) 0.0148(14)
O3 0.0691(15) 0.0549(14) 0.0609(15) 0.0081(12) 0.0219(11) 0.0117(12)
O4 0.0588(15) 0.0665(15) 0.0747(17) 0.0039(12) 0.0239(13) 0.0043(12)
C1 0.048(2) 0.056(2) 0.053(2) 0.0010(18) 0.0043(18) -0.0028(18)
C2 0.056(2) 0.058(2) 0.056(2) -0.012(2) 0.0074(19) 0.0065(19)
C3 0.071(3) 0.045(2) 0.066(3) -0.0108(19) 0.002(2) 0.0063(17)
C4 0.059(2) 0.045(2) 0.052(2) -0.0040(18) 0.0047(18) 0.0012(17)
C5 0.074(3) 0.045(2) 0.056(2) 0.0018(19) 0.002(2) 0.0056(17)
C6 0.069(2) 0.045(2) 0.053(2) 0.0078(18) 0.0018(19) -0.0018(17)
C7 0.052(2) 0.043(2) 0.045(2) -0.0002(17) -0.0004(17) -0.0057(16)
C8 0.054(2) 0.054(2) 0.051(2) 0.0064(17) 0.0051(18) -0.0061(17)
C9 0.047(2) 0.056(2) 0.051(2) -0.0041(19) 0.0080(18) -0.0055(18)
C10 0.053(2) 0.044(2) 0.048(2) -0.0002(18) 0.0027(17) 0.0017(17)
C11 0.051(2) 0.044(2) 0.055(2) -0.0008(16) 0.0060(17) -0.0027(17)
C12 0.050(2) 0.042(2) 0.042(2) 0.0026(16) 0.0017(16) -0.0026(16)
C13 0.052(2) 0.044(2) 0.041(2) -0.0021(16) 0.0037(16) -0.0045(16)
C14 0.057(2) 0.048(2) 0.053(2) 0.0011(17) 0.0072(18) 0.0035(16)
C15 0.070(3) 0.083(3) 0.075(3) -0.010(2) 0.023(2) 0.002(2)
C16 0.072(2) 0.053(2) 0.069(2) 0.0160(19) 0.0116(19) 0.0119(17)
C17 0.057(2) 0.088(3) 0.075(3) 0.008(2) 0.0192(19) -0.009(2)

loop_
_atom_type_symbol
_atom_type_description
_atom_type_scat_dispersion_real
_atom_type_scat_dispersion_imag
_atom_type_scat_source
C C 0.0033 0.0016 'International Tables Vol C Tables 4.2.6.8 and 6.1.1.4'
H H 0.0000 0.0000 'International Tables Vol C Tables 4.2.6.8 and 6.1.1.4'
O O 0.0106 0.0060 'International Tables Vol C Tables 4.2.6.8 and 6.1.1.4'

loop_
_geom_angle_atom_site_label_1
_geom_angle_atom_site_label_2
_geom_angle_atom_site_label_3
_geom_angle
C1 O1 C15 105.7(2)
C2 O2 C15 105.5(2)
C10 O3 C16 117.8(2)
C9 O4 C17 117.1(2)
C14 C1 O1 127.5(3)
C14 C1 C2 122.4(3)
O1 C1 C2 110.1(3)
C3 C2 O2 128.2(3)
C3 C2 C1 121.8(3)
O2 C2 C1 110.0(3)
C2 C3 C4 117.9(3)
C2 C3 H3 121.1
C4 C3 H3 121.1
C5 C4 C13 119.5(3)
C5 C4 C3 119.9(3)
C13 C4 C3 120.6(3)
C6 C5 C4 122.0(3)
C6 C5 H5 119.0
C4 C5 H5 119.0
C5 C6 C7 120.5(3)
C5 C6 H6 119.7
C7 C6 H6 119.7
C12 C7 C8 120.3(3)
C12 C7 C6 119.2(3)
C8 C7 C6 120.5(3)
C9 C8 C7 121.1(3)
C9 C8 H8 119.4
C7 C8 H8 119.4
C8 C9 O4 126.1(3)
C8 C9 C10 119.2(3)
O4 C9 C10 114.7(3)
C11 C10 O3 124.7(3)
C11 C10 C9 120.8(3)
O3 C10 C9 114.5(3)
C10 C11 C12 121.1(3)
C10 C11 H11 119.5
C12 C11 H11 119.5
C7 C12 C11 117.4(3)
C7 C12 C13 120.2(3)
C11 C12 C13 122.4(3)
C4 C13 C14 118.6(3)
C4 C13 C12 118.6(3)
C14 C13 C12 122.8(3)
C1 C14 C13 118.8(3)
C1 C14 H14 120.6
C13 C14 H14 120.6
O1 C15 O2 108.8(2)
O1 C15 H15A 109.9
O2 C15 H15A 109.9
O1 C15 H15B 109.9
O2 C15 H15B 109.9
H15A C15 H15B 108.3
O3 C16 H16A 109.5
O3 C16 H16B 109.5
H16A C16 H16B 109.5
O3 C16 H16C 109.5
H16A C16 H16C 109.5
H16B C16 H16C 109.5
O4 C17 H17A 109.5
O4 C17 H17B 109.5
H17A C17 H17B 109.5
O4 C17 H17C 109.5
H17A C17 H17C 109.5
H17B C17 H17C 109.5

loop_
_geom_bond_atom_site_label_1
_geom_bond_atom_site_label_2
_geom_bond_distance
O1 C1 1.375(3)
O1 C15 1.428(3)
O2 C2 1.375(3)
O2 C15 1.437(3)
O3 C10 1.376(3)
O3 C16 1.426(3)
O4 C9 1.372(3)
O4 C17 1.424(3)
C1 C14 1.351(4)
C1 C2 1.387(4)
C2 C3 1.355(4)
C3 C4 1.426(4)
C3 H3 0.9300
C4 C5 1.415(4)
C4 C13 1.418(4)
C5 C6 1.355(4)
C5 H5 0.9300
C6 C7 1.427(3)
C6 H6 0.9300
C7 C12 1.410(3)
C7 C8 1.411(4)
C8 C9 1.357(3)
C8 H8 0.9300
C9 C10 1.416(4)
C10 C11 1.367(3)
C11 C12 1.422(3)
C11 H11 0.9300
C12 C13 1.443(4)
C13 C14 1.422(3)
C14 H14 0.9300
C15 H15A 0.9700
C15 H15B 0.9700
C16 H16A 0.9600
C16 H16B 0.9600
C16 H16C 0.9600
C17 H17A 0.9600
C17 H17B 0.9600
C17 H17C 0.9600

loop_
_geom_hbond_atom_site_label_D
_geom_hbond_atom_site_label_H
_geom_hbond_atom_site_label_A
_geom_hbond_site_symmetry_A
_geom_hbond_distance_DH
_geom_hbond_distance_HA
_geom_hbond_distance_DA
_geom_hbond_angle_DHA
_geom_hbond_publ_flag
C17 H17B O3 3_667 0.96 2.51 3.465(3) 174 yes

loop_
_geom_torsion_atom_site_label_1
_geom_torsion_atom_site_label_2
_geom_torsion_atom_site_label_3
_geom_torsion_atom_site_label_4
_geom_torsion
C15 O1 C1 C14 176.3(3)
C15 O1 C1 C2 -1.5(3)
C15 O2 C2 C3 -178.2(3)
C15 O2 C2 C1 0.3(3)
C14 C1 C2 C3 1.4(5)
O1 C1 C2 C3 179.4(3)
C14 C1 C2 O2 -177.2(3)
O1 C1 C2 O2 0.8(4)
O2 C2 C3 C4 177.6(3)
C1 C2 C3 C4 -0.7(5)
C2 C3 C4 C5 -178.5(3)
C2 C3 C4 C13 -0.3(4)
C13 C4 C5 C6 -1.1(4)
C3 C4 C5 C6 177.1(3)
C4 C5 C6 C7 0.5(5)
C5 C6 C7 C12 0.9(4)
C5 C6 C7 C8 -179.5(3)
C12 C7 C8 C9 0.8(4)
C6 C7 C8 C9 -178.9(3)
C7 C8 C9 O4 179.4(3)
C7 C8 C9 C10 -1.2(4)
C17 O4 C9 C8 -1.4(4)
C17 O4 C9 C10 179.2(2)
C16 O3 C10 C11 4.1(4)
C16 O3 C10 C9 -174.9(2)
C8 C9 C10 C11 1.3(4)
O4 C9 C10 C11 -179.3(2)
C8 C9 C10 O3 -179.7(2)
O4 C9 C10 O3 -0.3(4)
O3 C10 C11 C12 -179.8(2)
C9 C10 C11 C12 -0.9(4)
C8 C7 C12 C11 -0.3(4)
C6 C7 C12 C11 179.3(2)
C8 C7 C12 C13 178.8(3)
C6 C7 C12 C13 -1.6(4)
C10 C11 C12 C7 0.4(4)
C10 C11 C12 C13 -178.7(3)
C5 C4 C13 C14 178.8(3)
C3 C4 C13 C14 0.6(4)
C5 C4 C13 C12 0.4(4)
C3 C4 C13 C12 -177.8(3)
C7 C12 C13 C4 0.9(4)
C11 C12 C13 C4 180.0(3)
C7 C12 C13 C14 -177.4(3)
C11 C12 C13 C14 1.6(4)
O1 C1 C14 C13 -178.6(3)
C2 C1 C14 C13 -1.0(4)
C4 C13 C14 C1 0.0(4)
C12 C13 C14 C1 178.4(3)
C1 O1 C15 O2 1.7(3)
C2 O2 C15 O1 -1.2(3)

loop_
_cod_related_entry_id
_cod_related_entry_database
_cod_related_entry_code
1 ChemSpider 21123546
